data_2215020
loop_
_publ_author_name
'B. Thimme Gowda'
'Sabine Foro'
'B. P. Sowmya'
'Hartmut Fuess'

_publ_section_title
;
 2-Chloro-<i>N</i>-(2-chlorophenyl)benzamide
;
_journal_coeditor_code BT2470
_journal_issue 9
_journal_name_full 'Acta Crystallographica Section E'
_journal_page_first o3789
_journal_page_last o3789
_journal_paper_doi 10.1107/S1600536807039268
_journal_volume 63
_journal_year 2007
_chemical_formula_iupac 'C13 H9 Cl2 N O'
_chemical_formula_moiety 'C13 H9 Cl2 N O'
_chemical_formula_sum 'C13 H9 Cl2 N O'
_chemical_formula_weight 266.11
_chemical_name_systematic
;
2-Chloro-<i>N</i>-(2-chlorophenyl)benzamide
;
_space_group_IT_number 61
_symmetry_cell_setting orthorhombic
_symmetry_space_group_name_Hall '-P 2ac 2ab'
_symmetry_space_group_name_H-M 'P b c a'
_atom_sites_solution_hydrogens geom
_atom_sites_solution_primary direct
_atom_sites_solution_secondary difmap
_audit_creation_method SHELXL-97
_cell_angle_alpha 90.00
_cell_angle_beta 90.00
_cell_angle_gamma 90.00
_cell_formula_units_Z 8
_cell_length_a 5.9466(5)
_cell_length_b 9.8323(8)
_cell_length_c 41.559(3)
_cell_measurement_reflns_used 6575
_cell_measurement_temperature 299(2)
_cell_measurement_theta_max 27.56
_cell_measurement_theta_min 2.97
_cell_volume 2429.9(3)
_computing_cell_refinement
;
CrysAlis RED (Oxford Diffraction, 2007)
;
_computing_data_collection
;
CrysAlis CCD (Oxford Diffraction, 2003)
;
_computing_data_reduction
;
CrysAlis RED
;
_computing_molecular_graphics 'PLATON (Spek, 2003)'
_computing_publication_material SHELXL97
_computing_structure_refinement 'SHELXL97 (Sheldrick, 1997)'
_computing_structure_solution 'SHELXS97 (Sheldrick, 1997)'
_diffrn_ambient_temperature 299(2)
_diffrn_measured_fraction_theta_full 0.997
_diffrn_measured_fraction_theta_max 0.997
_diffrn_measurement_device_type
;
Oxford Diffraction Xcalibur single-crystal X-ray diffractometer
with Sapphire CCD detector
;
_diffrn_measurement_method
;
Rotation method data acquisition using omega and phi scans.
;
_diffrn_radiation_monochromator graphite
_diffrn_radiation_source 'fine-focus sealed tube'
_diffrn_radiation_type MoK\a
_diffrn_radiation_wavelength 0.71073
_diffrn_reflns_av_R_equivalents 0.0310
_diffrn_reflns_av_sigmaI/netI 0.0132
_diffrn_reflns_limit_h_max 7
_diffrn_reflns_limit_h_min -7
_diffrn_reflns_limit_k_max 12
_diffrn_reflns_limit_k_min -12
_diffrn_reflns_limit_l_max 51
_diffrn_reflns_limit_l_min -51
_diffrn_reflns_number 28151
_diffrn_reflns_theta_full 26.37
_diffrn_reflns_theta_max 26.37
_diffrn_reflns_theta_min 4.12
_diffrn_standards_decay_% 0
_exptl_absorpt_coefficient_mu 0.515
_exptl_absorpt_correction_T_max 0.8238
_exptl_absorpt_correction_T_min 0.7768
_exptl_absorpt_correction_type multi-scan
_exptl_absorpt_process_details '(CrysAlis RED; Oxford Diffraction, 2007)'
_exptl_crystal_colour colourless
_exptl_crystal_density_diffrn 1.455
_exptl_crystal_density_method 'not measured'
_exptl_crystal_description prism
_exptl_crystal_F_000 1088
_exptl_crystal_size_max 0.50
_exptl_crystal_size_mid 0.50
_exptl_crystal_size_min 0.40
_refine_diff_density_max 0.291
_refine_diff_density_min -0.330
_refine_ls_extinction_method none
_refine_ls_goodness_of_fit_ref 1.287
_refine_ls_hydrogen_treatment constr
_refine_ls_matrix_type full
_refine_ls_number_parameters 154
_refine_ls_number_reflns 2489
_refine_ls_number_restraints 0
_refine_ls_restrained_S_all 1.287
_refine_ls_R_factor_all 0.0887
_refine_ls_R_factor_gt 0.0777
_refine_ls_shift/su_max 0.000
_refine_ls_shift/su_mean 0.000
_refine_ls_structure_factor_coef Fsqd
_refine_ls_weighting_details 'calc w=1/[\s^2^(Fo^2^)+(0.0123P)^2^+6.6653P] where P=(Fo^2^+2Fc^2^)/3'
_refine_ls_weighting_scheme calc
_refine_ls_wR_factor_gt 0.1515
_refine_ls_wR_factor_ref 0.1560
_reflns_number_gt 2116
_reflns_number_total 2489
_reflns_threshold_expression I>2\s(I)
_cod_data_source_file bt2470.cif
_cod_data_source_block I
_cod_database_code 2215020
_cod_database_fobs_code 2215020

loop_
_symmetry_equiv_pos_as_xyz
'x, y, z'
'-x+1/2, -y, z+1/2'
'x+1/2, -y+1/2, -z'
'-x, y+1/2, -z+1/2'
'-x, -y, -z'
'x-1/2, y, -z-1/2'
'-x-1/2, y-1/2, z'
'x, -y-1/2, z-1/2'

loop_
_atom_site_type_symbol
_atom_site_label
_atom_site_fract_x
_atom_site_fract_y
_atom_site_fract_z
_atom_site_U_iso_or_equiv
_atom_site_adp_type
_atom_site_calc_flag
_atom_site_refinement_flags
_atom_site_occupancy
C C1 0.0524(7) 0.1362(4) 0.15997(9) 0.0383(9) Uani d . 1
C C2 0.0696(7) 0.0990(4) 0.19211(9) 0.0440(10) Uani d . 1
C C3 -0.0719(9) 0.1534(5) 0.21502(11) 0.0616(13) Uani d . 1
H H3 -0.0573 0.1287 0.2365 0.074 Uiso calc R 1
C C4 -0.2344(10) 0.2444(6) 0.20579(12) 0.0677(14) Uani d . 1
H H4 -0.3306 0.2805 0.2212 0.081 Uiso calc R 1
C C5 -0.2581(9) 0.2836(5) 0.17411(12) 0.0629(13) Uani d . 1
H H5 -0.3690 0.3452 0.1681 0.076 Uiso calc R 1
C C6 -0.1136(8) 0.2293(4) 0.15167(10) 0.0504(11) Uani d . 1
H H6 -0.1274 0.2557 0.1303 0.061 Uiso calc R 1
C C7 0.1937(7) 0.0726(4) 0.13436(9) 0.0419(9) Uani d . 1
C C8 0.4467(7) 0.1213(4) 0.08982(9) 0.0400(9) Uani d . 1
C C9 0.4116(8) 0.1720(4) 0.05922(9) 0.0457(10) Uani d . 1
C C10 0.5503(10) 0.1354(6) 0.03421(12) 0.0685(15) Uani d . 1
H H10 0.5260 0.1703 0.0137 0.082 Uiso calc R 1
C C11 0.7245(12) 0.0472(6) 0.03968(16) 0.0831(19) Uani d . 1
H H11 0.8175 0.0215 0.0227 0.100 Uiso calc R 1
C C12 0.7632(10) -0.0038(5) 0.07010(16) 0.0742(16) Uani d . 1
H H12 0.8824 -0.0631 0.0738 0.089 Uiso calc R 1
C C13 0.6235(8) 0.0338(4) 0.09495(12) 0.0560(12) Uani d . 1
H H13 0.6491 -0.0004 0.1155 0.067 Uiso calc R 1
Cl Cl1 0.2734(3) -0.01613(14) 0.20427(3) 0.0688(4) Uani d . 1
Cl Cl2 0.1935(2) 0.28517(14) 0.05234(3) 0.0700(4) Uani d . 1
N N1 0.3050(6) 0.1613(3) 0.11571(7) 0.0430(8) Uani d . 1
H H1N 0.2899 0.2467 0.1196 0.052 Uiso calc R 1
O O1 0.2008(6) -0.0508(3) 0.13050(7) 0.0597(9) Uani d . 1

loop_
_atom_site_aniso_label
_atom_site_aniso_U_11
_atom_site_aniso_U_22
_atom_site_aniso_U_33
_atom_site_aniso_U_12
_atom_site_aniso_U_13
_atom_site_aniso_U_23
C1 0.050(2) 0.0260(17) 0.0387(19) -0.0059(17) 0.0031(18) -0.0024(15)
C2 0.051(2) 0.038(2) 0.043(2) -0.008(2) -0.0042(19) 0.0003(18)
C3 0.080(4) 0.064(3) 0.041(2) -0.012(3) 0.013(2) 0.000(2)
C4 0.070(3) 0.063(3) 0.071(3) 0.000(3) 0.026(3) -0.013(3)
C5 0.063(3) 0.049(3) 0.077(3) 0.010(3) 0.010(3) -0.005(3)
C6 0.067(3) 0.035(2) 0.049(2) 0.002(2) 0.000(2) 0.0049(19)
C7 0.055(3) 0.035(2) 0.036(2) -0.0010(19) -0.0031(18) 0.0005(16)
C8 0.050(2) 0.0297(19) 0.041(2) -0.0057(18) 0.0048(18) -0.0046(16)
C9 0.055(3) 0.041(2) 0.041(2) -0.010(2) 0.0023(19) -0.0036(17)
C10 0.085(4) 0.072(3) 0.048(3) -0.021(3) 0.020(3) -0.011(2)
C11 0.083(4) 0.079(4) 0.088(4) -0.013(4) 0.038(4) -0.031(3)
C12 0.060(3) 0.049(3) 0.114(5) 0.007(3) 0.013(3) -0.020(3)
C13 0.059(3) 0.038(2) 0.071(3) 0.002(2) -0.001(2) -0.004(2)
Cl1 0.0846(9) 0.0649(8) 0.0569(7) 0.0116(7) -0.0214(7) 0.0030(6)
Cl2 0.0795(9) 0.0737(8) 0.0568(7) 0.0097(7) -0.0141(6) 0.0075(6)
N1 0.062(2) 0.0271(15) 0.0403(17) 0.0003(16) 0.0064(16) -0.0027(14)
O1 0.090(3) 0.0259(14) 0.0635(19) -0.0028(16) 0.0167(18) -0.0053(13)

loop_
_atom_type_symbol
_atom_type_description
_atom_type_scat_dispersion_real
_atom_type_scat_dispersion_imag
_atom_type_scat_source
C C 0.0033 0.0016 'International Tables Vol C Tables 4.2.6.8 and 6.1.1.4'
H H 0.0000 0.0000 'International Tables Vol C Tables 4.2.6.8 and 6.1.1.4'
Cl Cl 0.1484 0.1585 'International Tables Vol C Tables 4.2.6.8 and 6.1.1.4'
N N 0.0061 0.0033 'International Tables Vol C Tables 4.2.6.8 and 6.1.1.4'
O O 0.0106 0.0060 'International Tables Vol C Tables 4.2.6.8 and 6.1.1.4'

loop_
_geom_angle_atom_site_label_1
_geom_angle_atom_site_label_2
_geom_angle_atom_site_label_3
_geom_angle
C2 C1 C6 117.7(4)
C2 C1 C7 122.3(4)
C6 C1 C7 119.9(4)
C3 C2 C1 121.1(4)
C3 C2 Cl1 118.6(3)
C1 C2 Cl1 120.3(3)
C4 C3 C2 119.3(4)
C4 C3 H3 120.3
C2 C3 H3 120.3
C3 C4 C5 121.4(5)
C3 C4 H4 119.3
C5 C4 H4 119.3
C6 C5 C4 118.3(5)
C6 C5 H5 120.8
C4 C5 H5 120.8
C5 C6 C1 122.1(4)
C5 C6 H6 119.0
C1 C6 H6 119.0
O1 C7 N1 123.5(4)
O1 C7 C1 121.8(4)
N1 C7 C1 114.7(3)
C13 C8 C9 118.9(4)
C13 C8 N1 120.6(4)
C9 C8 N1 120.5(4)
C10 C9 C8 120.7(5)
C10 C9 Cl2 119.5(4)
C8 C9 Cl2 119.8(3)
C11 C10 C9 119.6(5)
C11 C10 H10 120.2
C9 C10 H10 120.2
C10 C11 C12 120.5(5)
C10 C11 H11 119.7
C12 C11 H11 119.7
C13 C12 C11 119.3(5)
C13 C12 H12 120.3
C11 C12 H12 120.3
C8 C13 C12 120.9(5)
C8 C13 H13 119.6
C12 C13 H13 119.6
C7 N1 C8 123.3(3)
C7 N1 H1N 118.3
C8 N1 H1N 118.3

loop_
_geom_bond_atom_site_label_1
_geom_bond_atom_site_label_2
_geom_bond_distance
C1 C2 1.389(5)
C1 C6 1.389(6)
C1 C7 1.493(5)
C2 C3 1.379(6)
C2 Cl1 1.734(4)
C3 C4 1.372(7)
C3 H3 0.9300
C4 C5 1.379(7)
C4 H4 0.9300
C5 C6 1.376(6)
C5 H5 0.9300
C6 H6 0.9300
C7 O1 1.225(5)
C7 N1 1.341(5)
C8 C13 1.375(6)
C8 C9 1.382(5)
C8 N1 1.422(5)
C9 C10 1.375(6)
C9 Cl2 1.733(5)
C10 C11 1.370(8)
C10 H10 0.9300
C11 C12 1.379(8)
C11 H11 0.9300
C12 C13 1.376(7)
C12 H12 0.9300
C13 H13 0.9300
N1 H1N 0.8600

loop_
_geom_hbond_atom_site_label_D
_geom_hbond_atom_site_label_H
_geom_hbond_atom_site_label_A
_geom_hbond_site_symmetry_A
_geom_hbond_distance_DH
_geom_hbond_distance_HA
_geom_hbond_distance_DA
_geom_hbond_angle_DHA
N1 H1N O1 7_665 0.86 2.04 2.896(4) 172.2

loop_
_geom_torsion_atom_site_label_1
_geom_torsion_atom_site_label_2
_geom_torsion_atom_site_label_3
_geom_torsion_atom_site_label_4
_geom_torsion
C6 C1 C2 C3 -0.5(6)
C7 C1 C2 C3 -176.1(4)
C6 C1 C2 Cl1 -179.8(3)
C7 C1 C2 Cl1 4.6(5)
C1 C2 C3 C4 0.9(7)
Cl1 C2 C3 C4 -179.8(4)
C2 C3 C4 C5 -0.6(8)
C3 C4 C5 C6 -0.2(8)
C4 C5 C6 C1 0.6(7)
C2 C1 C6 C5 -0.2(6)
C7 C1 C6 C5 175.5(4)
C2 C1 C7 O1 54.3(6)
C6 C1 C7 O1 -121.2(5)
C2 C1 C7 N1 -127.5(4)
C6 C1 C7 N1 57.0(5)
C13 C8 C9 C10 0.3(6)
N1 C8 C9 C10 178.9(4)
C13 C8 C9 Cl2 -178.7(3)
N1 C8 C9 Cl2 0.0(5)
C8 C9 C10 C11 0.3(7)
Cl2 C9 C10 C11 179.2(4)
C9 C10 C11 C12 -0.7(8)
C10 C11 C12 C13 0.6(9)
C9 C8 C13 C12 -0.4(6)
N1 C8 C13 C12 -179.1(4)
C11 C12 C13 C8 0.0(8)
O1 C7 N1 C8 -1.2(7)
C1 C7 N1 C8 -179.4(4)
C13 C8 N1 C7 -56.3(6)
C9 C8 N1 C7 125.0(4)

loop_
_cod_related_entry_id
_cod_related_entry_database
_cod_related_entry_code
1 ChemSpider 192090
